data_4514129
loop_
_publ_author_name
'Malaspina, Lorraine A.'
'Edwards, Alison J.'
'Woi\'nska, Magdalena'
'Jayatilaka, Dylan'
'Turner, Michael J.'
'Price, Jason R.'
'Herbst-Irmer, Regine'
'Sugimoto, Kunihisa'
'Nishibori, Eiji'
'Grabowsky, Simon'

_publ_contact_author
;
  Dr. Simon Grabowsky
  University of Bremen
  Institute for Inorganic Chemistry and Crystallography
  Leobener Str. NW2
  28359 Bremen
  Germany
;
_publ_section_title
;
 Predicting the Position of the Hydrogen Atom in the Short Intramolecular
 Hydrogen Bond of the Hydrogen Maleate Anion from Geometric Correlations
;
_journal_issue 7
_journal_name_full 'Crystal Growth &amp; Design'
_journal_page_first 3812
_journal_paper_doi 10.1021/acs.cgd.7b00390
_journal_volume 17
_journal_year 2017
_chemical_absolute_configuration syn
_chemical_formula_moiety '4(C4 O4 H3), Ba2, 8(O1 H2)'
_chemical_formula_sum 'C16 H28 Ba2 O24'
_chemical_formula_weight 879.06
_chemical_name_common 'Barium hydrogen maleate'
_space_group_IT_number 4
_symmetry_cell_setting monoclinic
_symmetry_Int_Tables_number 4
_symmetry_space_group_name_Hall 'P 2yb'
_symmetry_space_group_name_H-M 'P 1 21 1'
_atom_sites_solution_hydrogens difmap
_atom_sites_solution_primary isomor
_audit_creation_date 2017-03-14
_audit_creation_method CRYSTALS_ver_14.61
_cell_angle_alpha 90
_cell_angle_beta 92.90(3)
_cell_angle_gamma 90
_cell_formula_units_Z 2
_cell_length_a 6.4162(13)
_cell_length_b 19.016(4)
_cell_length_c 11.412(2)
_cell_measurement_radiation Synchrotron
_cell_measurement_reflns_used 58696
_cell_measurement_temperature 25
_cell_measurement_theta_max 26.26
_cell_measurement_theta_min 0.53
_cell_measurement_wavelength 0.353226
_cell_volume 1390.6(5)
_computing_cell_refinement 'LaueG (Piltz, 2011)'
_computing_data_collection 'MAATEL/ANSTO control program'
_computing_data_reduction 'argonne_boxes (Wilkinson et al., 1988) & LaueG (Piltz, 2011)'
_computing_publication_material 'CRYSTALS (Betteridge et al., 2003)'
_computing_structure_refinement 'CRYSTALS (Betteridge et al., 2003)'
_computing_structure_solution 'SHELXS 86 (Sheldrick, 1986)'
_diffrn_ambient_temperature 12
_diffrn_measured_fraction_theta_full 0.851
_diffrn_measured_fraction_theta_max 0.851
_diffrn_measurement_details '21 images, exposure time 125 to 250 minutes'
_diffrn_measurement_device 'Laue image-plate diffractometer'
_diffrn_measurement_device_type KOALA
_diffrn_measurement_method Laue
_diffrn_radiation_probe neutron
_diffrn_radiation_type neutron
_diffrn_radiation_wavelength 0.85
_diffrn_reflns_av_R_equivalents 0.1089
_diffrn_reflns_av_unetI/netI 0.1011
_diffrn_reflns_limit_h_max 7
_diffrn_reflns_limit_h_min -7
_diffrn_reflns_limit_k_max 21
_diffrn_reflns_limit_k_min -21
_diffrn_reflns_limit_l_max 12
_diffrn_reflns_limit_l_min -12
_diffrn_reflns_number 17394
_diffrn_reflns_reduction_process 'LaueG (Piltz, 2011)'
_diffrn_reflns_resolution_max 1.11
_diffrn_reflns_theta_full 68.83
_diffrn_reflns_theta_max 68.92
_diffrn_source 'nuclear reactor'
_diffrn_source_details 'thermal neutrons, supermirror guides'
_diffrn_source_type 'OPAL reactor, ANSTO, Lucas Heights, Australia'
_diffrn_standards_number 0
_exptl_absorpt_coefficient_mu 0.0
_exptl_absorpt_correction_type none
_exptl_crystal_colour colourless
_exptl_crystal_density_diffrn 2.099
_exptl_crystal_density_method 'not measured'
_exptl_crystal_description block
_exptl_crystal_F_000 308
_exptl_crystal_size_max 0.4
_exptl_crystal_size_mid 0.2
_exptl_crystal_size_min 0.2
_refine_diff_density_max 0.57
_refine_diff_density_min -0.62
_refine_ls_extinction_method None
_refine_ls_goodness_of_fit_ref 0.9996
_refine_ls_hydrogen_treatment mixed
_refine_ls_matrix_type full
_refine_ls_number_parameters 301
_refine_ls_number_reflns 1516
_refine_ls_number_restraints 1
_refine_ls_R_factor_all 0.0429
_refine_ls_R_factor_gt 0.0359
_refine_ls_shift/su_max 0.0002685
_refine_ls_shift/su_mean 0.0000427
_refine_ls_structure_factor_coef F
_refine_ls_weighting_details
;
 Method, part 1, Chebychev polynomial, (Watkin, 1994, Prince, 1982) 
 [weight] = 1.0/[A~0~*T~0~(x)+A~1~*T~1~(x) ... +A~n-1~]*T~n-1~(x)] 
 where A~i~ are the Chebychev coefficients listed below and x= Fcalc/Fmax 
 Method = Robust Weighting (Prince, 1982) 
 W = [weight] * [1-(deltaF/6*sigmaF)^2^]^2^ 
 A~i~ are: 
 1.07 -0.942 0.208 
;
_refine_ls_weighting_scheme calc
_refine_ls_wR_factor_all 0.0270
_refine_ls_wR_factor_gt 0.0229
_refine_ls_wR_factor_ref 0.0223
_reflns_number_gt 1575
_reflns_number_total 1702
_reflns_threshold_expression >2sigma(I)
_oxford_diffrn_Wilson_B_factor 0.00
_oxford_diffrn_Wilson_scale 0.00
_oxford_refine_ls_r_factor_ref 0.0335
_oxford_refine_ls_scale 0.4320(8)
_oxford_reflns_number_all 1693
_oxford_reflns_threshold_expression_ref I>3.0\s(I)
_cod_data_source_file BaHmal_F_iso_butH1.cif
_cod_data_source_block BaHmal_neutron_F_iso_butH1s
_cod_depositor_comments 'Adding full bibliography for 4514126--4514133.cif.'
_cod_original_cell_volume 1390.6(3)
_cod_original_sg_symbol_H-M 'P 21'
_cod_database_code 4514129

loop_
_symmetry_equiv_pos_as_xyz
x,y,z
-x,y+1/2,-z

loop_
_atom_site_label
_atom_site_type_symbol
_atom_site_fract_x
_atom_site_fract_y
_atom_site_fract_z
_atom_site_U_iso_or_equiv
_atom_site_occupancy
_atom_site_adp_type
Ba1 Ba 0.4392(5) 0.4885(2) 0.4501(3) 0.0034(7) 1.0000 Uiso
H1 H 0.2635(10) 0.2835(3) 0.3849(5) 0.0167 1.0000 Uani
O55 O 0.0816(5) 0.5558(2) 0.3249(3) 0.0102(7) 1.0000 Uiso
C4 C 0.3153(4) 0.36373(17) 0.2584(2) 0.0080(6) 1.0000 Uiso
Ba2 Ba 0.4759(5) 0.5076(2) 0.0389(3) 0.0023(7) 1.0000 Uiso
O53 O -0.1471(5) 0.46269(19) 0.1628(3) 0.0073(6) 1.0000 Uiso
C2 C 0.2518(5) 0.23723(17) 0.1816(3) 0.0066(6) 1.0000 Uiso
H2 H 0.2384(12) 0.2060(4) 0.1032(6) 0.0277(16) 1.0000 Uiso
O42 O 0.3385(5) 0.6144(2) 0.5414(3) 0.0112(7) 1.0000 Uiso
C1 C 0.2283(4) 0.19535(18) 0.2906(3) 0.0070(6) 1.0000 Uiso
H13 H 0.2907(10) 0.2079(4) -0.1140(5) 0.0229 1.0000 Uani
O44 O 0.1572(5) 0.60405(19) 0.0690(3) 0.0076(6) 1.0000 Uiso
C13 C 0.2091(4) 0.28946(17) -0.2131(3) 0.0069(6) 1.0000 Uiso
H14 H 0.2634(11) 0.7555(4) 0.2068(5) 0.0209 1.0000 Uani
O34 O 0.4049(5) 0.89201(18) 0.0759(3) 0.0083(7) 1.0000 Uiso
C23 C 0.2501(5) 0.24735(19) -0.3207(3) 0.0102(7) 1.0000 Uiso
H23 H 0.2228(10) 0.2773(4) -0.3978(6) 0.0220(14) 1.0000 Uiso
O32 O 0.2224(5) 0.90679(19) 0.6147(3) 0.0094(7) 1.0000 Uiso
C33 C 0.3196(4) 0.18062(18) -0.3288(3) 0.0101(6) 1.0000 Uiso
H33 H 0.3414(10) 0.1620(4) -0.4171(6) 0.0225(13) 1.0000 Uiso
O22 O 0.2916(5) 0.6850(2) 0.6924(3) 0.0087(7) 1.0000 Uiso
C43 C 0.3746(4) 0.12794(18) -0.2346(2) 0.0080(6) 1.0000 Uiso
O3 O 0.2009(5) 0.1306(2) 0.2816(3) 0.0092(7) 1.0000 Uiso
C24 C 0.2718(4) 0.78548(19) -0.0041(2) 0.0089(7) 1.0000 Uiso
H24 H 0.2795(11) 0.8110(4) -0.0879(5) 0.0257(14) 1.0000 Uiso
O1 O 0.2389(5) 0.2248(2) 0.3929(3) 0.0086(7) 1.0000 Uiso
C44 C 0.1886(4) 0.66734(17) 0.0945(2) 0.0061(6) 1.0000 Uiso
O2 O 0.3004(5) 0.35061(19) 0.3686(3) 0.0073(7) 1.0000 Uiso
C34 C 0.2148(5) 0.71771(18) -0.0055(2) 0.0084(6) 1.0000 Uiso
H34 H 0.1815(10) 0.6937(4) -0.0894(5) 0.0243(14) 1.0000 Uiso
O4 O 0.3564(5) 0.42411(19) 0.2227(3) 0.0101(7) 1.0000 Uiso
C14 C 0.3381(4) 0.83242(17) 0.0966(2) 0.0063(6) 1.0000 Uiso
O23 O 0.3522(5) 0.14139(19) -0.1259(3) 0.0071(7) 1.0000 Uiso
O43 O 0.4482(5) 0.06961(19) -0.2660(3) 0.0079(7) 1.0000 Uiso
O33 O 0.1437(5) 0.34996(19) -0.2273(3) 0.0088(7) 1.0000 Uiso
O13 O 0.2365(5) 0.2623(2) -0.1092(3) 0.0068(7) 1.0000 Uiso
C32 C 0.2475(4) 0.7306(2) 0.4921(2) 0.0104(7) 1.0000 Uiso
H32 H 0.2425(11) 0.7113(4) 0.4050(6) 0.0266(15) 1.0000 Uiso
O24 O 0.1988(5) 0.6897(2) 0.2015(3) 0.0093(7) 1.0000 Uiso
C42 C 0.2949(4) 0.67290(18) 0.5815(3) 0.0079(6) 1.0000 Uiso
O12 O 0.2177(5) 0.80868(19) 0.7193(3) 0.0088(7) 1.0000 Uiso
C22 C 0.2176(5) 0.80027(18) 0.5087(3) 0.0098(6) 1.0000 Uiso
H22 H 0.1923(10) 0.8310(4) 0.4312(6) 0.0264(14) 1.0000 Uiso
O14 O 0.3228(5) 0.81083(19) 0.2051(3) 0.0067(7) 1.0000 Uiso
C12 C 0.2195(4) 0.84094(17) 0.6211(2) 0.0091(6) 1.0000 Uiso
O57 O 0.8291(5) 0.55213(19) -0.0785(3) 0.0092(7) 1.0000 Uiso
O58 O 0.3632(5) 0.5448(2) 0.7994(3) 0.0106(7) 1.0000 Uiso
O56 O 0.1017(5) 0.43768(19) -0.0367(3) 0.0100(7) 1.0000 Uiso
O52 O 0.1343(5) 0.4631(2) 0.6187(3) 0.0096(7) 1.0000 Uiso
O54 O 0.8205(5) 0.55125(19) 0.5160(3) 0.0089(7) 1.0000 Uiso
O51 O 0.6210(5) 0.44299(19) 0.6681(3) 0.0098(7) 1.0000 Uiso
C3 C 0.2821(4) 0.30726(18) 0.1678(3) 0.0074(6) 1.0000 Uiso
H3 H 0.2898(10) 0.3256(4) 0.0803(6) 0.0264(15) 1.0000 Uiso
H64 H 0.8252(10) 0.5856(4) 0.5768(6) 0.0238(13) 1.0000 Uiso
H52 H 0.1236(10) 0.4206(4) 0.6593(6) 0.0281(15) 1.0000 Uiso
H51 H 0.5785(11) 0.4748(4) 0.7266(6) 0.0326(15) 1.0000 Uiso
H62 H -0.0016(11) 0.4810(4) 0.5939(6) 0.0276(14) 1.0000 Uiso
H67 H 0.8183(10) 0.5774(4) -0.1520(6) 0.0235(14) 1.0000 Uiso
H61 H 0.6281(11) 0.3986(4) 0.7072(6) 0.0323(16) 1.0000 Uiso
H57 H 0.9329(11) 0.5760(4) -0.0287(6) 0.0270(14) 1.0000 Uiso
H54 H 0.9134(10) 0.5643(4) 0.4558(5) 0.0255(14) 1.0000 Uiso
H68 H 0.3667(10) 0.5899(4) 0.7672(6) 0.0268(15) 1.0000 Uiso
H66 H 0.1196(10) 0.4026(4) -0.0959(6) 0.0243(14) 1.0000 Uiso
H58 H 0.2684(10) 0.5195(4) 0.7484(5) 0.0270(14) 1.0000 Uiso
H53 H -0.1732(10) 0.4340(4) 0.2293(5) 0.0263(14) 1.0000 Uiso
H56 H -0.0002(10) 0.4702(4) -0.0694(5) 0.0260(14) 1.0000 Uiso
H63 H -0.0523(10) 0.4394(4) 0.1140(6) 0.0280(14) 1.0000 Uiso
H65 H 0.0127(9) 0.5288(4) 0.2648(5) 0.0252(14) 1.0000 Uiso
H55 H 0.1287(10) 0.5967(4) 0.2883(6) 0.0248(14) 1.0000 Uiso
H12 H 0.2462(11) 0.7461(4) 0.7080(5) 0.0237 1.0000 Uani

loop_
_atom_site_aniso_label
_atom_site_aniso_U_11
_atom_site_aniso_U_22
_atom_site_aniso_U_33
_atom_site_aniso_U_23
_atom_site_aniso_U_13
_atom_site_aniso_U_12
H1 0.030(3) 0.011(3) 0.009(3) -0.004(2) -0.001(2) -0.001(2)
H13 0.019(3) 0.035(4) 0.014(3) 0.001(3) -0.003(2) -0.003(3)
H14 0.034(4) 0.019(3) 0.010(3) 0.011(3) 0.005(2) -0.002(3)
H12 0.030(3) 0.032(4) 0.010(3) 0.007(3) 0.004(2) -0.008(3)

loop_
_atom_type_symbol
_atom_type_scat_dispersion_real
_atom_type_scat_dispersion_imag
_atom_type_scat_Cromer_Mann_a1
_atom_type_scat_Cromer_Mann_b1
_atom_type_scat_Cromer_Mann_a2
_atom_type_scat_Cromer_Mann_b2
_atom_type_scat_Cromer_Mann_a3
_atom_type_scat_Cromer_Mann_b3
_atom_type_scat_Cromer_Mann_a4
_atom_type_scat_Cromer_Mann_b4
_atom_type_scat_Cromer_Mann_c
_atom_type_scat_source
C 0.0000 0.0000 0.0000 0.0000 0.0000 0.0000 0.0000 0.0000 0.0000 0.0000 6.6484 'Neutron Data Booklet 2nd Ed July 2003, ILL Table 1.1'
H 0.0000 0.0000 0.0000 0.0000 0.0000 0.0000 0.0000 0.0000 0.0000 0.0000 -3.7409 'Neutron Data Booklet 2nd Ed July 2003, ILL Table 1.1'
O 0.0000 0.0000 0.0000 0.0000 0.0000 0.0000 0.0000 0.0000 0.0000 0.0000 5.8050 'Neutron Data Booklet 2nd Ed July 2003, ILL Table 1.1'
Ba 0.0000 0.0000 0.0000 0.0000 0.0000 0.0000 0.0000 0.0000 0.0000 0.0000 5.0700 'Neutron Data Booklet 2nd Ed July 2003, ILL Table 1.1'

loop_
_geom_angle_atom_site_label_1
_geom_angle_atom_site_label_2
_geom_angle_atom_site_label_3
_geom_angle
_geom_angle_publ_flag
O1 H1 O2 175.6(6) no
H65 O55 H55 106.0(6) no
O2 C4 O4 121.5(3) yes
O2 C4 C3 121.3(3) yes
O4 C4 C3 117.3(3) yes
H53 O53 H63 109.9(6) no
H2 C2 C1 113.1(5) no
H2 C2 C3 116.8(5) no
C1 C2 C3 130.0(3) yes
C2 C1 O3 118.6(3) yes
C2 C1 O1 121.3(3) yes
O3 C1 O1 120.1(3) yes
C23 C13 O33 117.6(3) yes
C23 C13 O13 121.0(3) yes
O33 C13 O13 121.4(3) yes
O24 H14 O14 176.0(6) no
C13 C23 H23 111.5(5) no
C13 C23 C33 129.1(3) yes
H23 C23 C33 119.4(5) no
C23 C33 H33 115.4(4) no
C23 C33 C43 130.2(3) yes
H33 C33 C43 114.4(4) no
C42 O22 H12 109.4(4) no
C33 C43 O23 121.8(3) yes
C33 C43 O43 117.4(3) yes
O23 C43 O43 120.7(3) yes
H24 C24 C34 116.6(4) no
H24 C24 C14 112.9(4) no
C34 C24 C14 130.4(3) yes
H1 O1 C1 110.8(4) no
O44 C44 C34 117.3(3) yes
O44 C44 O24 122.4(3) yes
C34 C44 O24 120.3(3) yes
H1 O2 C4 110.5(4) no
C44 C34 C24 130.1(3) yes
C44 C34 H34 112.4(4) no
C24 C34 H34 117.5(4) no
C24 C14 O34 119.1(3) yes
C24 C14 O14 120.3(3) yes
O34 C14 O14 120.6(3) yes
H13 O13 C13 111.1(4) no
H32 C32 C42 112.0(5) no
H32 C32 C22 118.3(5) no
C42 C32 C22 129.7(3) yes
H14 O24 C44 110.9(4) no
C32 C42 O22 121.2(3) yes
C32 C42 O42 116.2(3) yes
O22 C42 O42 122.6(3) yes
C12 O12 H12 111.8(4) no
C32 C22 H22 115.9(4) no
C32 C22 C12 129.1(3) yes
H22 C22 C12 115.0(4) no
H14 O14 C14 110.5(4) no
C22 C12 O12 120.2(3) yes
C22 C12 O32 117.7(3) yes
O12 C12 O32 122.1(3) yes
H67 O57 H57 107.0(6) no
H68 O58 H58 104.5(7) no
H66 O56 H56 106.0(6) no
H52 O52 H62 111.2(7) no
H64 O54 H54 110.1(6) no
H51 O51 H61 104.1(7) no
C4 C3 C2 129.7(3) yes
C4 C3 H3 113.7(4) no
C2 C3 H3 116.5(5) no
O12 H12 O22 174.1(7) no

loop_
_geom_bond_atom_site_label_1
_geom_bond_atom_site_label_2
_geom_bond_distance
_geom_bond_publ_flag
H1 O1 1.132(7) no
H1 O2 1.314(7) no
O55 H65 0.947(8) no
O55 H55 0.940(9) no
C4 O2 1.290(5) yes
C4 O4 1.251(5) yes
C4 C3 1.498(4) yes
O53 H53 0.956(8) no
O53 H63 0.955(8) no
C2 H2 1.075(8) no
C2 C1 1.491(4) yes
C2 C3 1.356(5) yes
O42 C42 1.240(5) yes
C1 O3 1.247(5) yes
C1 O1 1.293(5) yes
H13 O13 1.093(8) no
O44 C44 1.252(5) yes
C13 C23 1.500(4) yes
C13 O33 1.233(5) yes
C13 O13 1.297(5) yes
H14 O24 1.318(7) no
H14 O14 1.120(8) no
O34 C14 1.238(5) yes
C23 H23 1.055(7) no
C23 C33 1.350(5) yes
O32 C12 1.255(5) yes
C33 H33 1.083(7) no
C33 C43 1.499(4) yes
O22 C42 1.286(5) yes
O22 H12 1.213(8) no
C43 O23 1.282(5) yes
C43 O43 1.264(5) yes
C24 H24 1.075(7) no
C24 C34 1.340(5) yes
C24 C14 1.500(4) yes
C44 C34 1.506(4) yes
C44 O24 1.292(5) yes
C34 H34 1.072(7) no
C14 O14 1.314(5) yes
C32 H32 1.059(7) no
C32 C42 1.519(4) yes
C32 C22 1.352(5) yes
O12 C12 1.278(5) yes
O12 H12 1.212(8) no
C22 H22 1.066(7) no
C22 C12 1.497(4) yes
O57 H67 0.966(8) no
O57 H57 0.967(8) no
O58 H68 0.934(9) no
O58 H58 0.951(8) no
O56 H66 0.962(8) no
O56 H56 0.962(8) no
O52 H52 0.936(9) no
O52 H62 0.965(8) no
O54 H64 0.953(8) no
O54 H54 0.964(8) no
O51 H51 0.952(9) no
O51 H61 0.955(9) no
C3 H3 1.061(7) no

loop_
_geom_hbond_atom_site_label_D
_geom_hbond_atom_site_label_H
_geom_hbond_atom_site_label_A
_geom_hbond_site_symmetry_A
_geom_hbond_angle_DHA
_geom_hbond_distance_DH
_geom_hbond_distance_HA
_geom_hbond_distance_DA
_geom_hbond_publ_flag
O1 H1 O2 . 175.6(6) 1.132(7) 1.313(7) 2.443(5) yes
O12 H12 O22 . 174.1(7) 1.212(8) 1.213(8) 2.422(5) yes
O13 H13 O23 . 176.8(6) 1.094(8) 1.334(8) 2.427(5) yes
O14 H14 O24 . 176.0(6) 1.120(8) 1.319(8) 2.437(5) yes
C23 H23 O1 1_554 123.2(6) 1.055(8) 2.596(8) 3.294(5) yes
C33 H33 O1 1_554 127.0(5) 1.084(8) 2.533(8) 3.301(5) yes
C33 H33 O54 2_645 127.2(5) 1.084(8) 2.583(8) 3.351(5) yes
C24 H24 O12 1_554 149.3(6) 1.076(7) 2.216(7) 3.189(4) yes
C32 H32 O24 . 168.6(6) 1.059(7) 2.361(8) 3.405(4) yes
C3 H3 O13 . 130.5(6) 1.061(8) 2.484(8) 3.274(5) yes
O54 H64 O3 2_656 163.0(7) 0.952(8) 1.844(8) 2.768(5) yes
O52 H52 O33 1_556 164.0(7) 0.936(8) 1.865(8) 2.777(5) yes
O51 H51 O58 . 153.0(6) 0.951(8) 2.118(8) 2.997(5) yes
O52 H62 O54 1_455 151.4(7) 0.965(8) 1.943(8) 2.828(5) yes
O57 H67 O3 2_655 175.4(7) 0.966(8) 1.791(8) 2.755(5) yes
O51 H61 O34 2_646 120.2(6) 0.955(8) 2.498(8) 3.091(5) yes
O51 H61 O14 2_646 172.9(7) 0.955(8) 1.963(8) 2.913(5) yes
O57 H57 O44 1_655 168.4(7) 0.967(8) 1.854(8) 2.807(5) yes
O54 H54 O55 1_655 159.6(7) 0.965(7) 1.894(7) 2.818(5) yes
O58 H68 O22 . 165.0(6) 0.934(8) 2.047(8) 2.959(5) yes
O56 H66 O33 . 169.1(7) 0.961(8) 1.816(8) 2.765(5) yes
O58 H58 O52 . 165.4(6) 0.951(7) 1.988(7) 2.918(5) yes
O53 H53 O32 2_546 160.9(7) 0.956(7) 1.896(7) 2.817(5) yes
O53 H53 O12 2_546 139.9(6) 0.956(7) 2.474(8) 3.264(5) yes
O56 H56 O57 1_455 157.7(6) 0.962(8) 1.904(8) 2.818(5) yes
O53 H63 O56 . 148.8(7) 0.954(8) 2.027(8) 2.885(5) yes
O55 H65 O53 . 170.0(6) 0.948(7) 1.966(7) 2.904(5) yes
O55 H55 O44 . 121.9(6) 0.940(8) 2.522(8) 3.122(5) yes
O55 H55 O24 . 173.7(6) 0.940(8) 2.087(8) 3.023(5) yes
